data_7133683
loop_
_publ_author_name
'Cho, Hsien-Liang'
'Gullett, Kelly L.'
'Fout, Alison R.'

_publ_section_title
;
 Synthesis and characterization of tetrapodal nickel complexes with
 adaptable ligand binding geometries.
;
_journal_issue 76
_journal_name_full 'Chemical communications (Cambridge, England)'
_journal_page_first 10564
_journal_page_last 10567
_journal_paper_doi 10.1039/d4cc03186e
_journal_volume 60
_journal_year 2024
_chemical_formula_moiety '2(C41 H45 N7 Ni), 2(C H2 Cl2)'
_chemical_formula_sum 'C84 H94 Cl4 N14 Ni2'
_chemical_formula_weight 1558.95
_space_group_crystal_system monoclinic
_space_group_IT_number 14
_space_group_name_Hall '-P 2ybc'
_space_group_name_H-M_alt 'P 1 21/c 1'
_atom_sites_solution_hydrogens geom
_atom_sites_solution_primary dual
_audit_creation_date 2024-06-26
_audit_creation_method
;
Olex2 1.5
(compiled 2024.02.16 svn.r378c4104 for OlexSys, GUI svn.r6928)
;
_audit_update_record
;
2024-06-27 deposited with the CCDC.	2024-08-28 downloaded from the CCDC.
;
_cell_angle_alpha 90
_cell_angle_beta 94.0610(5)
_cell_angle_gamma 90
_cell_formula_units_Z 4
_cell_length_a 38.7270(2)
_cell_length_b 8.71219(5)
_cell_length_c 22.27255(11)
_cell_measurement_reflns_used 78644
_cell_measurement_temperature 100.00(10)
_cell_measurement_theta_max 79.5020
_cell_measurement_theta_min 3.4230
_cell_volume 7495.82(7)
_computing_cell_refinement 'CrysAlisPro 1.171.43.103a (Rigaku OD, 2023)'
_computing_data_collection 'CrysAlisPro 1.171.43.103a (Rigaku OD, 2023)'
_computing_data_reduction 'CrysAlisPro 1.171.43.103a (Rigaku OD, 2023)'
_computing_molecular_graphics 'Olex2 1.5 (Dolomanov et al., 2009)'
_computing_publication_material 'Olex2 1.5 (Dolomanov et al., 2009)'
_computing_structure_refinement 'SHELXL 2018/3 (Sheldrick, 2015)'
_computing_structure_solution 'SHELXS-97 (Sheldrick, 2008)'
_diffrn_ambient_environment N~2~
_diffrn_ambient_temperature 100.00(10)
_diffrn_detector 'Hybrid Pixel Array Detector'
_diffrn_detector_area_resol_mean 10.0000
_diffrn_detector_type HyPix
_diffrn_measured_fraction_theta_full 0.999
_diffrn_measured_fraction_theta_max 0.973
_diffrn_measurement_details
;
List of Runs (angles in degrees, time in seconds):

  # Type    Start    End  Width  t~exp~   \w     \q     \k     \f   Frames
#--------------------------------------------------------------------------
  1  \w   -118.00 -69.00   0.50    2.20    --  -47.72-132.00 138.00   98
  2  \w    -91.00 -17.00   0.50    2.20    --  -47.72 132.00-151.00  148
  3  \w   -119.00 -65.00   0.50    2.20    --  -47.72-138.00 -37.00  108
  4  \w    -96.00 -20.00   0.50    2.20    --  -47.72 138.00  23.00  152
  5  \w     42.00 103.00   0.50    2.20    --   47.72-138.00 -37.00  122
  6  \w     38.00  98.00   0.50    2.20    --   47.72-132.00 138.00  120
  7  \w   -158.00 -65.00   0.50   10.00    --  -91.75-138.00 -37.00  186
  8  \w     43.00 117.00   0.50   10.00    --  113.25-132.00 138.00  148
  9  \w     42.00 121.00   0.50   10.00    --  113.25-138.00 -37.00  158
 10  \w     91.00 178.00   0.50   10.00    --  113.25 132.00-151.00  174
 11  \w     87.00 175.00   0.50   10.00    --  113.25 138.00  23.00  176
 12  \w     42.00 121.00   0.50   10.00    --  113.25-138.00 -37.00  158
 13  \w    -13.00  28.00   0.50    2.20    --  -47.72  19.00  60.00   82
 14  \w    -13.00  28.00   0.50    2.20    --  -47.72  19.00 150.00   82
 15  \w    -13.00  28.00   0.50    2.20    --  -47.72  19.00-180.00   82
 16  \w    -27.00  12.00   0.50    2.20    --   47.72 -19.00 120.00   78
 17  \w    -27.00  12.00   0.50    2.20    --   47.72 -19.00-120.00   78
 18  \w    -49.00 -20.00   0.50   10.00    --  -91.75  45.00  90.00   58
 19  \w    -91.00 -21.00   0.50   10.00    --  -91.75 132.00-151.00  140
 20  \w    -49.00 -20.00   0.50   10.00    --  -91.75  45.00  60.00   58
 21  \w     42.00  75.00   0.50   10.00    --  113.25 -61.00-180.00   66
 22  \w    110.00 178.00   0.50   10.00    --  113.25  77.00  90.00  136
 23  \w    101.00 178.00   0.50   10.00    --  113.25  45.00 -60.00  154
 24  \w    106.00 178.00   0.50   10.00    --  113.25  61.00 150.00  144
 25  \w     42.00 106.00   0.50   10.00    --  113.25 -95.00 -30.00  128
 26  \w     42.00 106.00   0.50   10.00    --  113.25 -95.00 150.00  128
 27  \w    106.00 178.00   0.50   10.00    --  113.25  61.00 120.00  144
 28  \w     42.00 136.00   0.50   10.00    --  113.25 -77.00 -30.00  188
 29  \w    101.00 178.00   0.50   10.00    --  113.25  45.00   0.00  154
 30  \w     42.00  75.00   0.50   10.00    --  113.25 -61.00 120.00   66
 31  \w    106.00 178.00   0.50   10.00    --  113.25  61.00 -90.00  144
 32  \w    106.00 178.00   0.50   10.00    --  113.25  61.00 150.00  144
 33  \w     42.00  75.00   0.50   10.00    --  113.25 -61.00 150.00   66
 34  \w   -121.00 -35.00   0.50    2.20    --  -47.72 -38.00-120.00  172
 35  \w     36.00 121.00   0.50    2.20    --   47.72  38.00 120.00  170
 36  \w     36.00 121.00   0.50    2.20    --   47.72  38.00  60.00  170
 37  \w     36.00 121.00   0.50    2.20    --   47.72  38.00-120.00  170
 38  \w     36.00 121.00   0.50    2.20    --   47.72  38.00   0.00  170
 39  \w     36.00 121.00   0.50    2.20    --   47.72  38.00-150.00  170
 40  \w     36.00 121.00   0.50    2.20    --   47.72  38.00 150.00  170
 41  \w   -163.00 -79.00   0.50   10.00    --  -91.75 -45.00  60.00  168
 42  \w    101.00 171.00   0.50   10.00    --  113.25  30.00-150.00  140
;
_diffrn_measurement_device 'four-circle diffractometer'
_diffrn_measurement_device_type 'XtaLAB Synergy, Dualflex, HyPix'
_diffrn_measurement_method '\w scans'
_diffrn_orient_matrix_type 'CrysAlisPro convention (1999,Acta A55,543-557)'
_diffrn_orient_matrix_UB_11 -0.0023366000
_diffrn_orient_matrix_UB_12 -0.1756240000
_diffrn_orient_matrix_UB_13 -0.0071987000
_diffrn_orient_matrix_UB_21 -0.0116058000
_diffrn_orient_matrix_UB_22 0.0199872000
_diffrn_orient_matrix_UB_23 -0.0671509000
_diffrn_orient_matrix_UB_31 0.0380768000
_diffrn_orient_matrix_UB_32 -0.0047568000
_diffrn_orient_matrix_UB_33 -0.0157772000
_diffrn_radiation_monochromator mirror
_diffrn_radiation_probe x-ray
_diffrn_radiation_type 'Cu K\a'
_diffrn_radiation_wavelength 1.54184
_diffrn_reflns_av_R_equivalents 0.0516
_diffrn_reflns_av_unetI/netI 0.0222
_diffrn_reflns_Laue_measured_fraction_full 0.999
_diffrn_reflns_Laue_measured_fraction_max 0.973
_diffrn_reflns_limit_h_max 49
_diffrn_reflns_limit_h_min -37
_diffrn_reflns_limit_k_max 11
_diffrn_reflns_limit_k_min -11
_diffrn_reflns_limit_l_max 28
_diffrn_reflns_limit_l_min -28
_diffrn_reflns_number 141776
_diffrn_reflns_point_group_measured_fraction_full 0.999
_diffrn_reflns_point_group_measured_fraction_max 0.973
_diffrn_reflns_theta_full 67.684
_diffrn_reflns_theta_max 80.441
_diffrn_reflns_theta_min 2.287
_diffrn_source 'micro-focus sealed X-ray tube'
_diffrn_source_type 'PhotonJet (Cu) X-ray Source'
_exptl_absorpt_coefficient_mu 2.375
_exptl_absorpt_correction_T_max 1.00000
_exptl_absorpt_correction_T_min 0.71810
_exptl_absorpt_correction_type multi-scan
_exptl_absorpt_process_details
;
CrysAlisPro 1.171.43.103a (Rigaku Oxford Diffraction, 2023)
Empirical absorption correction using spherical harmonics,
implemented in SCALE3 ABSPACK scaling algorithm.
;
_exptl_crystal_colour orange
_exptl_crystal_colour_primary orange
_exptl_crystal_density_diffrn 1.381
_exptl_crystal_description block
_exptl_crystal_F_000 3280
_exptl_crystal_size_max 0.2
_exptl_crystal_size_mid 0.02
_exptl_crystal_size_min 0.02
_refine_diff_density_max 1.450
_refine_diff_density_min -1.483
_refine_diff_density_rms 0.084
_refine_ls_extinction_method none
_refine_ls_goodness_of_fit_ref 1.032
_refine_ls_hydrogen_treatment constr
_refine_ls_matrix_type full
_refine_ls_number_parameters 951
_refine_ls_number_reflns 15972
_refine_ls_number_restraints 1
_refine_ls_restrained_S_all 1.032
_refine_ls_R_factor_all 0.0644
_refine_ls_R_factor_gt 0.0610
_refine_ls_shift/su_max 0.002
_refine_ls_shift/su_mean 0.000
_refine_ls_structure_factor_coef Fsqd
_refine_ls_weighting_details 'w=1/[\s^2^(Fo^2^)+(0.0796P)^2^+15.0104P] where P=(Fo^2^+2Fc^2^)/3'
_refine_ls_weighting_scheme calc
_refine_ls_wR_factor_gt 0.1621
_refine_ls_wR_factor_ref 0.1649
_reflns_Friedel_coverage 0.000
_reflns_number_gt 14796
_reflns_number_total 15972
_reflns_threshold_expression 'I > 2\s(I)'
_cod_data_source_file d4cc03186e2.cif
_cod_data_source_block exp_159_auto
_cod_depositor_comments 'Adding full bibliography for 7133679--7133683.cif.'
_cod_original_cell_volume 7495.83(7)
_cod_database_code 7133683
_shelx_shelxl_version_number 2018/3
_chemical_oxdiff_formula CHNNiCl
_shelx_space_group_comment
;
The symmetry employed for this shelxl refinement is uniquely defined
by the following loop, which should always be used as a source of
symmetry information in preference to the above space-group names.
They are only intended as comments.
;
_olex2_refinement_description
;
1. Fixed Uiso
 At 1.2 times of:
  All C(H) groups, All C(H,H) groups, All C(H,H,H,H) groups
 At 1.5 times of:
  All C(H,H,H) groups
2. Restrained distances
 C83-Cl4 \\sim C83-Cl4A
 with sigma of 0.02
3. Others
 Sof(H83C)=Sof(H83D)=Sof(Cl4A)=1-FVAR(1)
 Sof(H83A)=Sof(H83B)=Sof(Cl4)=FVAR(1)
4.a Ternary CH refined with riding coordinates:
 C36(H36), C25(H25), C77(H77), C66(H66)
4.b Secondary CH2 refined with riding coordinates:
 C30(H30A,H30B), C26(H26A,H26B), C29(H29A,H29B), C39(H39A,H39B), C27(H27A,
 H27B), C40(H40A,H40B), C28(H28A,H28B), C37(H37A,H37B), C41(H41A,H41B),
 C38(H38A,H38B), C67(H67A,H67B), C81(H81A,H81B), C68(H68A,H68B), C80(H80A,H80B),
  C70(H70A,H70B), C78(H78A,H78B), C79(H79A,H79B), C69(H69A,H69B), C71(H71A,
 H71B), C82(H82A,H82B), C83(H83A,H83B), C83(H83C,H83D), C84(H84A,H84B)
4.c Aromatic/amide H refined with riding coordinates:
 C14(H14), C35(H35), C22(H22), C24(H24), C21(H21), C9(H9), C4(H4), C10(H10),
 C3(H3), C32(H32), C33(H33), C16(H16), C15(H15), C1(H1), C11(H11), C12(H12),
 C2(H2), C62(H62), C57(H57), C55(H55), C76(H76), C74(H74), C65(H65), C50(H50),
 C44(H44), C73(H73), C43(H43), C42(H42), C51(H51), C52(H52), C53(H53), C63(H63),
  C45(H45), C56(H56)
4.d Idealised Me refined as rotating group:
 C19(H19A,H19B,H19C), C7(H7A,H7B,H7C), C60(H60A,H60B,H60C), C48(H48A,H48B,H48C)
;
_olex2_submission_special_instructions 'No special instructions were received'
_oxdiff_exptl_absorpt_empirical_details
;
Empirical correction (ABSPACK) includes:
- Absorption correction using spherical harmonics
- Frame scaling
;
_oxdiff_exptl_absorpt_empirical_full_max 1.352
_oxdiff_exptl_absorpt_empirical_full_min 0.623

loop_
_space_group_symop_operation_xyz
'x, y, z'
'-x, y+1/2, -z+1/2'
'-x, -y, -z'
'x, -y-1/2, z-1/2'

loop_
_atom_site_label
_atom_site_type_symbol
_atom_site_fract_x
_atom_site_fract_y
_atom_site_fract_z
_atom_site_U_iso_or_equiv
_atom_site_adp_type
_atom_site_occupancy
_atom_site_site_symmetry_order
_atom_site_calc_flag
_atom_site_refinement_flags_posn
_atom_site_refinement_flags_adp
_atom_site_refinement_flags_occupancy
_atom_site_disorder_assembly
_atom_site_disorder_group
Ni1 Ni 0.11338(2) 0.30185(5) 0.11811(2) 0.01764(11) Uani 1 1 d . . . . .
N10 N 0.09825(5) 0.4827(2) 0.15054(9) 0.0201(4) Uani 1 1 d . . . . .
N7 N 0.12125(5) 0.0987(2) 0.08249(9) 0.0205(4) Uani 1 1 d . . . . .
N5 N 0.15916(5) 0.3982(3) 0.13057(9) 0.0224(4) Uani 1 1 d . . . . .
N3 N -0.13197(5) 0.6169(3) 0.12094(10) 0.0263(4) Uani 1 1 d . . . . .
N2 N -0.06732(6) 0.2085(3) 0.05196(10) 0.0257(4) Uani 1 1 d . . . . .
N6 N 0.06830(5) 0.2354(2) 0.11818(8) 0.0174(4) Uani 1 1 d . . . . .
N1 N -0.02442(5) 0.4762(2) 0.11261(8) 0.0181(4) Uani 1 1 d . . . . .
C13 C -0.04894(6) 0.5292(3) 0.07255(10) 0.0179(4) Uani 1 1 d . . . . .
C20 C 0.06767(6) 0.5415(3) 0.16465(10) 0.0194(4) Uani 1 1 d . . . . .
C14 C -0.04171(6) 0.6360(3) 0.02871(10) 0.0210(5) Uani 1 1 d . . . . .
H14 H -0.059522 0.673403 0.000986 0.025 Uiso 1 1 calc R U . . .
C34 C 0.06346(6) 0.0828(3) 0.10375(10) 0.0200(4) Uani 1 1 d . . . . .
C17 C 0.00812(6) 0.5266(3) 0.11114(10) 0.0177(4) Uani 1 1 d . . . . .
C23 C 0.12366(6) 0.5910(3) 0.16312(11) 0.0223(5) Uani 1 1 d . . . . .
C18 C 0.03397(6) 0.4537(3) 0.15879(10) 0.0183(4) Uani 1 1 d . . . . .
C31 C 0.03887(6) 0.2888(3) 0.13994(10) 0.0175(4) Uani 1 1 d . . . . .
C8 C -0.10068(6) 0.5534(3) 0.13175(11) 0.0202(4) Uani 1 1 d . . . . .
C6 C -0.08558(6) 0.4650(3) 0.07982(10) 0.0190(4) Uani 1 1 d . . . . .
C35 C 0.09339(6) 0.0140(3) 0.08284(10) 0.0212(5) Uani 1 1 d . . . . .
H35 H 0.093280 -0.089689 0.069568 0.025 Uiso 1 1 calc R U . . .
C22 C 0.10852(7) 0.7232(3) 0.18559(11) 0.0246(5) Uani 1 1 d . . . . .
H22 H 0.119969 0.815840 0.197617 0.030 Uiso 1 1 calc R U . . .
C19 C 0.01798(6) 0.4556(3) 0.22088(10) 0.0223(5) Uani 1 1 d . . . . .
H19A H 0.034246 0.408873 0.251285 0.033 Uiso 1 1 calc R U . . .
H19B H -0.003706 0.397215 0.218165 0.033 Uiso 1 1 calc R U . . .
H19C H 0.013331 0.561794 0.232312 0.033 Uiso 1 1 calc R U . . .
C36 C 0.15196(6) 0.0367(3) 0.05576(11) 0.0211(5) Uani 1 1 d . . . . .
H36 H 0.172267 0.057438 0.084908 0.025 Uiso 1 1 calc R U . . .
C24 C 0.15693(6) 0.5369(3) 0.15176(11) 0.0236(5) Uani 1 1 d . . . . .
H24 H 0.176898 0.599154 0.159284 0.028 Uiso 1 1 calc R U . . .
C21 C 0.07324(7) 0.6916(3) 0.18675(11) 0.0239(5) Uani 1 1 d . . . . .
H21 H 0.056087 0.759075 0.200040 0.029 Uiso 1 1 calc R U . . .
C9 C -0.08201(7) 0.5699(3) 0.18722(12) 0.0294(6) Uani 1 1 d . . . . .
H9 H -0.059846 0.523742 0.193825 0.035 Uiso 1 1 calc R U . . .
C4 C -0.09370(7) 0.2268(3) 0.14532(12) 0.0278(5) Uani 1 1 d . . . . .
H4 H -0.104598 0.288036 0.173796 0.033 Uiso 1 1 calc R U . . .
C25 C 0.19361(6) 0.3272(3) 0.12693(11) 0.0240(5) Uani 1 1 d . . . . .
H25 H 0.193064 0.269350 0.088093 0.029 Uiso 1 1 calc R U . . .
C7 C -0.10879(6) 0.4829(3) 0.02143(11) 0.0233(5) Uani 1 1 d . . . . .
H7A H -0.112305 0.592245 0.012608 0.035 Uiso 1 1 calc R U . . .
H7B H -0.131211 0.433969 0.026234 0.035 Uiso 1 1 calc R U . . .
H7C H -0.097671 0.434013 -0.011812 0.035 Uiso 1 1 calc R U . . .
C30 C 0.19929(6) 0.2093(3) 0.17780(11) 0.0274(5) Uani 1 1 d . . . . .
H30A H 0.200477 0.262791 0.217111 0.033 Uiso 1 1 calc R U . . .
H30B H 0.179471 0.137326 0.176572 0.033 Uiso 1 1 calc R U . . .
C10 C -0.09573(7) 0.6535(4) 0.23261(12) 0.0315(6) Uani 1 1 d . . . . .
H10 H -0.083431 0.663665 0.270849 0.038 Uiso 1 1 calc R U . . .
C26 C 0.22444(7) 0.4376(4) 0.12769(13) 0.0318(6) Uani 1 1 d . . . . .
H26A H 0.226610 0.494106 0.166340 0.038 Uiso 1 1 calc R U . . .
H26B H 0.220812 0.513210 0.094671 0.038 Uiso 1 1 calc R U . . .
C3 C -0.08918(8) 0.0709(3) 0.15483(13) 0.0342(6) Uani 1 1 d . . . . .
H3 H -0.096616 0.024510 0.190295 0.041 Uiso 1 1 calc R U . . .
C29 C 0.23282(7) 0.1192(4) 0.17168(13) 0.0336(6) Uani 1 1 d . . . . .
H29A H 0.236697 0.048519 0.206303 0.040 Uiso 1 1 calc R U . . .
H29B H 0.230589 0.056693 0.134483 0.040 Uiso 1 1 calc R U . . .
C39 C 0.19213(7) -0.1039(4) -0.03708(13) 0.0349(6) Uani 1 1 d . . . . .
H39A H 0.173943 -0.131489 -0.068713 0.042 Uiso 1 1 calc R U . . .
H39B H 0.214752 -0.135988 -0.050995 0.042 Uiso 1 1 calc R U . . .
C27 C 0.25757(7) 0.3452(4) 0.11982(14) 0.0370(7) Uani 1 1 d . . . . .
H27A H 0.255669 0.293087 0.080223 0.044 Uiso 1 1 calc R U . . .
H27B H 0.277608 0.415898 0.120575 0.044 Uiso 1 1 calc R U . . .
C40 C 0.18557(7) -0.1888(3) 0.02095(14) 0.0335(6) Uani 1 1 d . . . . .
H40A H 0.204684 -0.167892 0.051766 0.040 Uiso 1 1 calc R U . . .
H40B H 0.184809 -0.300741 0.013323 0.040 Uiso 1 1 calc R U . . .
C28 C 0.26362(7) 0.2261(4) 0.16939(13) 0.0385(7) Uani 1 1 d . . . . .
H28A H 0.284537 0.165459 0.162170 0.046 Uiso 1 1 calc R U . . .
H28B H 0.267708 0.278769 0.208640 0.046 Uiso 1 1 calc R U . . .
C32 C 0.01452(6) 0.1689(3) 0.13907(11) 0.0207(5) Uani 1 1 d . . . . .
H32 H -0.008357 0.175447 0.151686 0.025 Uiso 1 1 calc R U . . .
C33 C 0.02997(6) 0.0387(3) 0.11637(11) 0.0220(5) Uani 1 1 d . . . . .
H33 H 0.019830 -0.060015 0.110630 0.026 Uiso 1 1 calc R U . . .
C16 C 0.01769(6) 0.6317(3) 0.06786(10) 0.0201(4) Uani 1 1 d . . . . .
H16 H 0.041036 0.664410 0.066828 0.024 Uiso 1 1 calc R U . . .
C15 C -0.00775(7) 0.6868(3) 0.02647(11) 0.0225(5) Uani 1 1 d . . . . .
H15 H -0.002023 0.758849 -0.003256 0.027 Uiso 1 1 calc R U . . .
C5 C -0.08218(6) 0.2923(3) 0.09393(10) 0.0197(4) Uani 1 1 d . . . . .
C1 C -0.06319(7) 0.0565(3) 0.06221(12) 0.0278(5) Uani 1 1 d . . . . .
H1 H -0.052379 -0.003199 0.033176 0.033 Uiso 1 1 calc R U . . .
C37 C 0.15838(6) 0.1232(3) -0.00233(11) 0.0251(5) Uani 1 1 d . . . . .
H37A H 0.138842 0.104898 -0.032589 0.030 Uiso 1 1 calc R U . . .
H37B H 0.159639 0.234751 0.005971 0.030 Uiso 1 1 calc R U . . .
C11 C -0.12771(7) 0.7219(3) 0.22119(12) 0.0301(6) Uani 1 1 d . . . . .
H11 H -0.137643 0.782603 0.250932 0.036 Uiso 1 1 calc R U . . .
C12 C -0.14480(7) 0.6997(3) 0.16544(13) 0.0316(6) Uani 1 1 d . . . . .
H12 H -0.166947 0.745418 0.157917 0.038 Uiso 1 1 calc R U . . .
C41 C 0.15129(7) -0.1362(3) 0.04400(13) 0.0287(5) Uani 1 1 d . . . . .
H41A H 0.147179 -0.191427 0.081691 0.034 Uiso 1 1 calc R U . . .
H41B H 0.132091 -0.161148 0.013840 0.034 Uiso 1 1 calc R U . . .
C2 C -0.07388(7) -0.0165(3) 0.11275(13) 0.0309(6) Uani 1 1 d . . . . .
H2 H -0.070754 -0.123854 0.118240 0.037 Uiso 1 1 calc R U . . .
C38 C 0.19211(7) 0.0701(3) -0.02748(12) 0.0304(6) Uani 1 1 d . . . . .
H38A H 0.211902 0.098912 0.000853 0.037 Uiso 1 1 calc R U . . .
H38B H 0.194996 0.122340 -0.066270 0.037 Uiso 1 1 calc R U . . .
Ni2 Ni 0.38550(2) 0.14899(5) 0.38870(2) 0.01815(11) Uani 1 1 d . . . . .
N8 N 0.52568(5) 0.0249(2) 0.38371(8) 0.0189(4) Uani 1 1 d . . . . .
N11 N 0.42872(5) 0.2348(2) 0.38603(8) 0.0189(4) Uani 1 1 d . . . . .
N12 N 0.37520(5) 0.3386(2) 0.43016(9) 0.0210(4) Uani 1 1 d . . . . .
N14 N 0.34146(5) 0.0365(2) 0.37788(9) 0.0223(4) Uani 1 1 d . . . . .
N13 N 0.40311(5) -0.0212(2) 0.35259(9) 0.0211(4) Uani 1 1 d . . . . .
N9 N 0.62985(6) -0.1246(3) 0.37224(11) 0.0344(5) Uani 1 1 d . . . . .
C61 C 0.45840(6) 0.1962(3) 0.36163(10) 0.0186(4) Uani 1 1 d . . . . .
C46 C 0.60102(6) -0.0430(3) 0.36056(11) 0.0209(5) Uani 1 1 d . . . . .
C75 C 0.38001(6) -0.1388(3) 0.34092(11) 0.0237(5) Uani 1 1 d . . . . .
C64 C 0.43089(6) 0.3869(3) 0.40305(10) 0.0203(4) Uani 1 1 d . . . . .
C62 C 0.48032(6) 0.3253(3) 0.36315(11) 0.0212(5) Uani 1 1 d . . . . .
H62 H 0.502822 0.329492 0.348802 0.025 Uiso 1 1 calc R U . . .
C57 C 0.48596(6) -0.1349(3) 0.43225(10) 0.0203(4) Uani 1 1 d . . . . .
H57 H 0.463065 -0.172314 0.434677 0.024 Uiso 1 1 calc R U . . .
C58 C 0.49373(6) -0.0307(3) 0.38748(10) 0.0186(4) Uani 1 1 d . . . . .
C55 C 0.54577(6) -0.1264(3) 0.46866(10) 0.0214(5) Uani 1 1 d . . . . .
H55 H 0.564299 -0.159200 0.495891 0.026 Uiso 1 1 calc R U . . .
C72 C 0.43428(6) -0.0656(3) 0.33554(10) 0.0202(5) Uani 1 1 d . . . . .
C76 C 0.34619(6) -0.0998(3) 0.35516(11) 0.0246(5) Uani 1 1 d . . . . .
H76 H 0.327522 -0.169929 0.348494 0.030 Uiso 1 1 calc R U . . .
C74 C 0.39707(7) -0.2627(3) 0.31649(12) 0.0265(5) Uani 1 1 d . . . . .
H74 H 0.387315 -0.359004 0.304686 0.032 Uiso 1 1 calc R U . . .
C65 C 0.40053(6) 0.4377(3) 0.42874(11) 0.0219(5) Uani 1 1 d . . . . .
H65 H 0.398626 0.538747 0.444194 0.026 Uiso 1 1 calc R U . . .
C47 C 0.58704(6) 0.0472(3) 0.41322(10) 0.0208(5) Uani 1 1 d . . . . .
C60 C 0.48146(6) 0.0436(3) 0.27849(11) 0.0245(5) Uani 1 1 d . . . . .
H60A H 0.502145 0.108707 0.281315 0.037 Uiso 1 1 calc R U . . .
H60B H 0.464189 0.087438 0.249075 0.037 Uiso 1 1 calc R U . . .
H60C H 0.487694 -0.059736 0.265634 0.037 Uiso 1 1 calc R U . . .
C49 C 0.58256(7) 0.2186(3) 0.39779(11) 0.0241(5) Uani 1 1 d . . . . .
C50 C 0.56424(7) 0.3067(3) 0.43565(14) 0.0296(6) Uani 1 1 d . . . . .
H50 H 0.554696 0.263684 0.470006 0.035 Uiso 1 1 calc R U . . .
C44 C 0.59496(7) -0.1335(3) 0.25839(12) 0.0258(5) Uani 1 1 d . . . . .
H44 H 0.583001 -0.135518 0.219656 0.031 Uiso 1 1 calc R U . . .
N4 N 0.59853(9) 0.2759(3) 0.35028(12) 0.0493(8) Uani 1 1 d . . . . .
C48 C 0.61212(7) 0.0367(3) 0.46991(11) 0.0272(5) Uani 1 1 d . . . . .
H48A H 0.633707 0.090141 0.462703 0.041 Uiso 1 1 calc R U . . .
H48B H 0.617108 -0.071347 0.479200 0.041 Uiso 1 1 calc R U . . .
H48C H 0.601509 0.084623 0.503900 0.041 Uiso 1 1 calc R U . . .
C77 C 0.30554(6) 0.0790(3) 0.38926(11) 0.0243(5) Uani 1 1 d . . . . .
H77 H 0.305889 0.189852 0.400935 0.029 Uiso 1 1 calc R U . . .
C73 C 0.43137(7) -0.2164(3) 0.31291(11) 0.0247(5) Uani 1 1 d . . . . .
H73 H 0.449454 -0.275753 0.297933 0.030 Uiso 1 1 calc R U . . .
C67 C 0.35276(7) 0.4501(3) 0.52394(12) 0.0279(5) Uani 1 1 d . . . . .
H67A H 0.365454 0.548027 0.520574 0.033 Uiso 1 1 calc R U . . .
H67B H 0.367678 0.378352 0.548548 0.033 Uiso 1 1 calc R U . . .
C81 C 0.24407(7) 0.1166(4) 0.34867(13) 0.0333(6) Uani 1 1 d . . . . .
H81A H 0.244904 0.226567 0.359863 0.040 Uiso 1 1 calc R U . . .
H81B H 0.227749 0.105079 0.312684 0.040 Uiso 1 1 calc R U . . .
C68 C 0.31912(8) 0.4783(4) 0.55434(13) 0.0343(6) Uani 1 1 d . . . . .
H68A H 0.324540 0.524040 0.594592 0.041 Uiso 1 1 calc R U . . .
H68B H 0.307239 0.379192 0.559849 0.041 Uiso 1 1 calc R U . . .
C43 C 0.62475(8) -0.2183(4) 0.27033(13) 0.0350(6) Uani 1 1 d . . . . .
H43 H 0.633778 -0.280392 0.240078 0.042 Uiso 1 1 calc R U . . .
C80 C 0.23115(7) 0.0235(4) 0.40027(14) 0.0369(6) Uani 1 1 d . . . . .
H80A H 0.228682 -0.085402 0.388033 0.044 Uiso 1 1 calc R U . . .
H80B H 0.208091 0.061674 0.409832 0.044 Uiso 1 1 calc R U . . .
C70 C 0.28774(7) 0.5249(4) 0.45303(15) 0.0389(7) Uani 1 1 d . . . . .
H70A H 0.274084 0.601738 0.428716 0.047 Uiso 1 1 calc R U . . .
H70B H 0.273731 0.430094 0.454382 0.047 Uiso 1 1 calc R U . . .
C78 C 0.29292(7) -0.0103(4) 0.44226(12) 0.0330(6) Uani 1 1 d . . . . .
H78A H 0.308804 0.008534 0.478312 0.040 Uiso 1 1 calc R U . . .
H78B H 0.293436 -0.121460 0.433173 0.040 Uiso 1 1 calc R U . . .
C79 C 0.25618(7) 0.0356(4) 0.45590(13) 0.0379(7) Uani 1 1 d . . . . .
H79A H 0.248183 -0.031932 0.487862 0.046 Uiso 1 1 calc R U . . .
H79B H 0.256333 0.142444 0.471051 0.046 Uiso 1 1 calc R U . . .
C69 C 0.29506(8) 0.5860(4) 0.51659(15) 0.0398(7) Uani 1 1 d . . . . .
H69A H 0.272986 0.597266 0.536010 0.048 Uiso 1 1 calc R U . . .
H69B H 0.305906 0.688633 0.514865 0.048 Uiso 1 1 calc R U . . .
C42 C 0.64099(8) -0.2106(5) 0.32700(15) 0.0458(8) Uani 1 1 d . . . . .
H42 H 0.661428 -0.269592 0.334965 0.055 Uiso 1 1 calc R U . . .
C51 C 0.56029(8) 0.4608(4) 0.4216(2) 0.0518(10) Uani 1 1 d . . . . .
H51 H 0.547418 0.524950 0.446280 0.062 Uiso 1 1 calc R U . . .
C52 C 0.57482(13) 0.5226(4) 0.3720(2) 0.0691(15) Uani 1 1 d . . . . .
H52 H 0.572010 0.628187 0.362115 0.083 Uiso 1 1 calc R U . . .
C53 C 0.59301(15) 0.4288(4) 0.33835(16) 0.0741(16) Uani 1 1 d . . . . .
H53 H 0.602707 0.471089 0.304004 0.089 Uiso 1 1 calc R U . . .
C54 C 0.55131(6) -0.0210(3) 0.42334(10) 0.0194(4) Uani 1 1 d . . . . .
C59 C 0.46621(6) 0.0347(3) 0.34082(10) 0.0192(4) Uani 1 1 d . . . . .
C63 C 0.46317(6) 0.4456(3) 0.38937(11) 0.0223(5) Uani 1 1 d . . . . .
H63 H 0.471590 0.546802 0.396551 0.027 Uiso 1 1 calc R U . . .
C45 C 0.58299(7) -0.0457(3) 0.30410(11) 0.0249(5) Uani 1 1 d . . . . .
H45 H 0.562427 0.013076 0.297104 0.030 Uiso 1 1 calc R U . . .
C56 C 0.51250(7) -0.1822(3) 0.47301(11) 0.0224(5) Uani 1 1 d . . . . .
H56 H 0.507915 -0.252943 0.503929 0.027 Uiso 1 1 calc R U . . .
C66 C 0.34447(6) 0.3824(3) 0.46150(11) 0.0233(5) Uani 1 1 d . . . . .
H66 H 0.330933 0.286351 0.467036 0.028 Uiso 1 1 calc R U . . .
C71 C 0.32115(7) 0.4901(3) 0.42298(12) 0.0300(6) Uani 1 1 d . . . . .
H71A H 0.315405 0.442412 0.383187 0.036 Uiso 1 1 calc R U . . .
H71B H 0.333635 0.587220 0.416494 0.036 Uiso 1 1 calc R U . . .
C82 C 0.28016(7) 0.0636(4) 0.33364(12) 0.0318(6) Uani 1 1 d . . . . .
H82A H 0.288229 0.126805 0.300444 0.038 Uiso 1 1 calc R U . . .
H82B H 0.279167 -0.044721 0.320201 0.038 Uiso 1 1 calc R U . . .
Cl1 Cl 0.21074(4) -0.45785(15) 0.30755(5) 0.0760(3) Uani 1 1 d . . . . .
C83 C 0.32113(11) -0.3365(6) 0.20267(18) 0.0635(11) Uani 1 1 d D . . . .
H83A H 0.341002 -0.269276 0.214921 0.076 Uiso 0.568(13) 1 calc R U P A 1
H83B H 0.328636 -0.409863 0.172235 0.076 Uiso 0.568(13) 1 calc R U P A 1
H83C H 0.345868 -0.308239 0.209270 0.076 Uiso 0.432(13) 1 calc R U P A 2
H83D H 0.318553 -0.403582 0.166747 0.076 Uiso 0.432(13) 1 calc R U P A 2
Cl3 Cl 0.30842(3) -0.43770(12) 0.26546(4) 0.0643(3) Uani 1 1 d . . . . .
Cl2 Cl 0.19308(3) -0.16141(14) 0.25216(5) 0.0733(3) Uani 1 1 d . . . . .
Cl4 Cl 0.28723(10) -0.2262(4) 0.1715(2) 0.0857(13) Uani 0.568(13) 1 d D . P A 1
C84 C 0.17974(10) -0.3100(6) 0.29923(16) 0.0638(12) Uani 1 1 d . . . . .
H84A H 0.175766 -0.267084 0.339321 0.077 Uiso 1 1 calc R U . . .
H84B H 0.157562 -0.353089 0.281955 0.077 Uiso 1 1 calc R U . . .
Cl4A Cl 0.2976(5) -0.1777(17) 0.1900(6) 0.224(6) Uani 0.432(13) 1 d D . P A 2

loop_
_atom_site_aniso_label
_atom_site_aniso_U_11
_atom_site_aniso_U_22
_atom_site_aniso_U_33
_atom_site_aniso_U_23
_atom_site_aniso_U_13
_atom_site_aniso_U_12
Ni1 0.0157(2) 0.0188(2) 0.01824(19) -0.00115(15) 0.00056(14) 0.00030(15)
N10 0.0193(9) 0.0206(10) 0.0203(9) -0.0018(8) 0.0012(7) -0.0012(8)
N7 0.0201(9) 0.0199(9) 0.0215(9) -0.0006(8) 0.0012(7) 0.0029(8)
N5 0.0180(9) 0.0278(11) 0.0212(9) -0.0011(8) -0.0003(7) -0.0007(8)
N3 0.0208(10) 0.0332(12) 0.0249(10) -0.0022(9) 0.0012(8) 0.0038(9)
N2 0.0280(11) 0.0244(11) 0.0244(10) -0.0041(8) -0.0011(8) 0.0002(9)
N6 0.0187(9) 0.0171(9) 0.0164(8) -0.0005(7) 0.0005(7) 0.0009(7)
N1 0.0198(9) 0.0176(9) 0.0167(9) -0.0002(7) 0.0007(7) 0.0020(7)
C13 0.0214(11) 0.0166(10) 0.0156(10) -0.0029(8) 0.0012(8) 0.0024(8)
C20 0.0203(11) 0.0204(11) 0.0173(10) 0.0000(8) -0.0001(8) 0.0003(9)
C14 0.0281(12) 0.0165(10) 0.0179(10) 0.0000(8) -0.0013(9) 0.0035(9)
C34 0.0218(11) 0.0165(11) 0.0213(11) -0.0001(8) -0.0011(9) 0.0015(9)
C17 0.0202(11) 0.0158(10) 0.0172(10) -0.0026(8) 0.0022(8) 0.0026(8)
C23 0.0220(11) 0.0225(11) 0.0222(11) -0.0006(9) 0.0006(9) -0.0043(9)
C18 0.0182(10) 0.0193(11) 0.0172(10) -0.0003(8) 0.0007(8) 0.0014(8)
C31 0.0175(10) 0.0188(11) 0.0159(10) 0.0024(8) -0.0004(8) 0.0012(8)
C8 0.0194(11) 0.0195(11) 0.0217(11) -0.0013(9) 0.0025(9) -0.0013(9)
C6 0.0192(11) 0.0204(11) 0.0169(10) -0.0015(8) -0.0016(8) 0.0017(9)
C35 0.0218(11) 0.0201(11) 0.0213(11) -0.0009(9) -0.0009(9) 0.0022(9)
C22 0.0260(12) 0.0214(12) 0.0260(12) -0.0036(9) -0.0007(9) -0.0041(10)
C19 0.0225(11) 0.0283(12) 0.0160(10) -0.0007(9) 0.0011(8) 0.0021(9)
C36 0.0190(11) 0.0223(12) 0.0218(11) -0.0026(9) 0.0005(9) 0.0034(9)
C24 0.0216(12) 0.0269(12) 0.0218(11) -0.0004(9) -0.0008(9) -0.0043(9)
C21 0.0250(12) 0.0221(12) 0.0245(11) -0.0037(9) 0.0015(9) 0.0001(9)
C9 0.0225(12) 0.0417(15) 0.0237(12) -0.0074(11) -0.0003(9) 0.0043(11)
C4 0.0339(14) 0.0239(12) 0.0266(12) 0.0011(10) 0.0076(10) -0.0003(10)
C25 0.0177(11) 0.0301(13) 0.0242(11) -0.0036(10) 0.0008(9) -0.0007(10)
C7 0.0265(12) 0.0234(12) 0.0193(11) -0.0011(9) -0.0046(9) 0.0028(9)
C30 0.0206(12) 0.0386(15) 0.0227(11) -0.0015(10) 0.0000(9) 0.0041(10)
C10 0.0269(13) 0.0463(16) 0.0217(12) -0.0105(11) 0.0037(10) -0.0051(12)
C26 0.0197(12) 0.0415(16) 0.0343(14) -0.0048(12) 0.0033(10) -0.0049(11)
C3 0.0445(16) 0.0265(14) 0.0320(14) 0.0075(11) 0.0044(12) -0.0050(12)
C29 0.0246(13) 0.0467(17) 0.0289(13) 0.0005(12) -0.0014(10) 0.0096(12)
C39 0.0257(13) 0.0440(17) 0.0360(14) -0.0140(13) 0.0086(11) 0.0014(12)
C27 0.0200(13) 0.0520(18) 0.0392(15) -0.0062(14) 0.0041(11) -0.0035(12)
C40 0.0264(13) 0.0274(13) 0.0473(16) -0.0058(12) 0.0073(12) 0.0045(11)
C28 0.0207(13) 0.060(2) 0.0336(14) -0.0068(14) -0.0029(10) 0.0075(13)
C32 0.0163(10) 0.0216(11) 0.0243(11) 0.0027(9) 0.0012(8) 0.0004(9)
C33 0.0209(11) 0.0172(11) 0.0276(12) 0.0012(9) -0.0008(9) -0.0005(9)
C16 0.0231(11) 0.0166(10) 0.0206(11) -0.0017(9) 0.0024(9) -0.0006(9)
C15 0.0311(13) 0.0175(11) 0.0190(11) 0.0018(8) 0.0030(9) 0.0012(9)
C5 0.0182(11) 0.0197(11) 0.0205(11) 0.0000(9) -0.0038(8) -0.0004(9)
C1 0.0289(13) 0.0240(12) 0.0295(13) -0.0076(10) -0.0049(10) 0.0018(10)
C37 0.0224(12) 0.0292(13) 0.0235(11) 0.0007(10) 0.0008(9) 0.0021(10)
C11 0.0281(13) 0.0337(14) 0.0300(13) -0.0090(11) 0.0127(10) -0.0036(11)
C12 0.0233(12) 0.0387(15) 0.0334(14) -0.0034(12) 0.0068(10) 0.0072(11)
C41 0.0242(12) 0.0230(12) 0.0397(14) -0.0014(11) 0.0071(10) 0.0032(10)
C2 0.0348(14) 0.0199(12) 0.0363(14) 0.0014(10) -0.0094(11) -0.0014(10)
C38 0.0253(13) 0.0390(15) 0.0276(13) -0.0014(11) 0.0062(10) 0.0012(11)
Ni2 0.0184(2) 0.0169(2) 0.0190(2) -0.00036(15) 0.00011(15) -0.00145(15)
N8 0.0226(10) 0.0169(9) 0.0169(9) 0.0004(7) -0.0010(7) 0.0010(7)
N11 0.0209(9) 0.0171(9) 0.0183(9) 0.0014(7) 0.0001(7) -0.0001(7)
N12 0.0215(10) 0.0198(9) 0.0218(9) -0.0003(8) 0.0011(8) -0.0003(8)
N14 0.0206(10) 0.0231(10) 0.0229(10) -0.0009(8) -0.0010(8) -0.0016(8)
N13 0.0208(10) 0.0194(10) 0.0227(9) 0.0003(8) -0.0014(7) -0.0021(8)
N9 0.0231(11) 0.0515(15) 0.0285(11) 0.0034(11) 0.0010(9) 0.0103(10)
C61 0.0199(11) 0.0184(11) 0.0170(10) 0.0029(8) -0.0013(8) -0.0004(9)
C46 0.0192(11) 0.0184(11) 0.0250(11) 0.0031(9) 0.0002(9) -0.0025(9)
C75 0.0241(12) 0.0212(11) 0.0252(11) -0.0014(9) -0.0024(9) -0.0027(9)
C64 0.0240(11) 0.0153(10) 0.0211(11) 0.0004(8) -0.0007(9) 0.0003(9)
C62 0.0191(11) 0.0208(11) 0.0237(11) 0.0036(9) 0.0003(9) -0.0009(9)
C57 0.0241(11) 0.0164(10) 0.0206(11) -0.0018(9) 0.0031(9) 0.0004(9)
C58 0.0235(11) 0.0155(10) 0.0169(10) -0.0030(8) 0.0012(8) 0.0022(8)
C55 0.0287(12) 0.0174(11) 0.0178(10) 0.0003(9) -0.0011(9) 0.0038(9)
C72 0.0239(11) 0.0200(11) 0.0164(10) -0.0010(8) -0.0016(8) 0.0005(9)
C76 0.0239(12) 0.0228(12) 0.0263(12) -0.0001(10) -0.0032(9) -0.0048(9)
C74 0.0292(13) 0.0201(12) 0.0294(12) -0.0052(10) -0.0034(10) -0.0021(10)
C65 0.0238(12) 0.0187(11) 0.0230(11) -0.0006(9) -0.0006(9) 0.0003(9)
C47 0.0229(11) 0.0203(11) 0.0183(10) 0.0017(9) -0.0046(9) -0.0009(9)
C60 0.0247(12) 0.0312(13) 0.0172(11) 0.0003(9) -0.0005(9) 0.0018(10)
C49 0.0272(12) 0.0196(11) 0.0237(11) 0.0014(9) -0.0108(9) -0.0039(9)
C50 0.0196(12) 0.0221(12) 0.0462(16) -0.0128(11) -0.0039(11) -0.0005(9)
C44 0.0290(13) 0.0240(12) 0.0244(12) -0.0012(10) 0.0025(10) -0.0050(10)
N4 0.086(2) 0.0347(14) 0.0269(12) 0.0009(11) -0.0005(13) -0.0257(15)
C48 0.0280(13) 0.0278(13) 0.0243(12) 0.0023(10) -0.0090(10) -0.0007(10)
C77 0.0209(12) 0.0261(12) 0.0255(12) -0.0013(10) -0.0006(9) -0.0037(9)
C73 0.0272(12) 0.0211(12) 0.0253(12) -0.0048(9) -0.0017(9) 0.0019(10)
C67 0.0272(13) 0.0314(13) 0.0253(12) -0.0008(10) 0.0026(10) 0.0017(10)
C81 0.0260(13) 0.0427(16) 0.0303(13) -0.0028(12) -0.0050(10) 0.0038(12)
C68 0.0336(14) 0.0388(16) 0.0313(14) -0.0044(12) 0.0089(11) 0.0003(12)
C43 0.0352(15) 0.0381(16) 0.0331(14) -0.0014(12) 0.0131(11) 0.0064(12)
C80 0.0226(13) 0.0460(17) 0.0419(16) -0.0007(13) 0.0000(11) -0.0043(12)
C70 0.0249(14) 0.0450(17) 0.0464(17) 0.0003(14) 0.0004(12) 0.0066(12)
C78 0.0255(13) 0.0475(17) 0.0255(13) 0.0062(12) -0.0015(10) -0.0020(12)
C79 0.0272(14) 0.056(2) 0.0308(14) 0.0067(13) 0.0048(11) -0.0019(13)
C69 0.0297(14) 0.0431(17) 0.0477(17) -0.0062(14) 0.0109(12) 0.0070(13)
C42 0.0314(15) 0.066(2) 0.0404(17) 0.0023(16) 0.0065(13) 0.0236(15)
C51 0.0320(16) 0.0298(16) 0.089(3) -0.0292(18) -0.0276(17) 0.0095(13)
C52 0.105(3) 0.0188(15) 0.074(3) 0.0110(17) -0.064(3) -0.0161(18)
C53 0.150(5) 0.040(2) 0.0287(16) 0.0125(15) -0.026(2) -0.056(3)
C54 0.0240(11) 0.0179(10) 0.0159(10) -0.0019(8) -0.0006(8) 0.0016(9)
C59 0.0206(11) 0.0198(11) 0.0169(10) -0.0001(8) 0.0000(8) 0.0014(9)
C63 0.0230(12) 0.0178(11) 0.0258(12) 0.0024(9) -0.0017(9) -0.0024(9)
C45 0.0247(12) 0.0252(12) 0.0244(12) -0.0020(10) -0.0010(9) 0.0029(10)
C56 0.0312(13) 0.0181(11) 0.0183(10) 0.0010(8) 0.0038(9) 0.0018(9)
C66 0.0221(12) 0.0222(11) 0.0259(12) -0.0017(9) 0.0027(9) -0.0009(9)
C71 0.0263(13) 0.0333(14) 0.0300(13) 0.0008(11) -0.0010(10) 0.0036(11)
C82 0.0271(13) 0.0432(16) 0.0242(12) 0.0008(11) -0.0035(10) 0.0023(12)
Cl1 0.1039(9) 0.0766(7) 0.0476(5) -0.0041(5) 0.0059(5) 0.0106(7)
C83 0.060(2) 0.087(3) 0.044(2) 0.000(2) 0.0060(17) -0.017(2)
Cl3 0.0876(7) 0.0565(6) 0.0501(5) -0.0033(4) 0.0141(5) -0.0244(5)
Cl2 0.0910(8) 0.0653(6) 0.0606(6) 0.0016(5) -0.0157(5) -0.0342(6)
Cl4 0.086(2) 0.0619(16) 0.110(3) 0.0403(15) 0.0125(18) -0.0063(16)
C84 0.045(2) 0.117(4) 0.0295(16) 0.002(2) 0.0014(14) -0.015(2)
Cl4A 0.332(11) 0.207(8) 0.155(6) 0.128(6) 0.189(8) 0.203(8)

loop_
_atom_type_symbol
_atom_type_description
_atom_type_scat_dispersion_real
_atom_type_scat_dispersion_imag
_atom_type_scat_source
C C 0.0181 0.0091 'International Tables Vol C Tables 4.2.6.8 and 6.1.1.4'
H H 0.0000 0.0000 'International Tables Vol C Tables 4.2.6.8 and 6.1.1.4'
Cl Cl 0.3639 0.7018 'International Tables Vol C Tables 4.2.6.8 and 6.1.1.4'
N N 0.0311 0.0180 'International Tables Vol C Tables 4.2.6.8 and 6.1.1.4'
Ni Ni -3.0029 0.5091 'International Tables Vol C Tables 4.2.6.8 and 6.1.1.4'

loop_
_geom_angle_atom_site_label_1
_geom_angle_atom_site_label_2
_geom_angle_atom_site_label_3
_geom_angle
_geom_angle_site_symmetry_1
_geom_angle_site_symmetry_3
_geom_angle_publ_flag
N10 Ni1 N7 170.35(9) . . ?
N10 Ni1 N5 83.57(9) . . ?
N5 Ni1 N7 106.07(9) . . ?
N6 Ni1 N10 86.61(9) . . ?
N6 Ni1 N7 83.78(8) . . ?
N6 Ni1 N5 169.11(9) . . ?
C20 N10 Ni1 136.39(17) . . ?
C20 N10 C23 108.6(2) . . ?
C23 N10 Ni1 114.96(16) . . ?
C35 N7 Ni1 110.67(16) . . ?
C35 N7 C36 119.1(2) . . ?
C36 N7 Ni1 130.16(16) . . ?
C24 N5 Ni1 111.44(17) . . ?
C24 N5 C25 119.4(2) . . ?
C25 N5 Ni1 128.51(17) . . ?
C8 N3 C12 117.7(2) . . ?
C5 N2 C1 117.7(2) . . ?
C34 N6 Ni1 114.65(15) . . ?
C31 N6 Ni1 135.73(16) . . ?
C31 N6 C34 108.15(19) . . ?
C17 N1 C13 119.7(2) . . ?
N1 C13 C14 122.0(2) . . ?
N1 C13 C6 114.77(19) . . ?
C14 C13 C6 123.2(2) . . ?
N10 C20 C18 123.8(2) . . ?
N10 C20 C21 108.6(2) . . ?
C21 C20 C18 127.6(2) . . ?
C13 C14 H14 120.8 . . ?
C13 C14 C15 118.4(2) . . ?
C15 C14 H14 120.8 . . ?
N6 C34 C35 112.7(2) . . ?
N6 C34 C33 109.3(2) . . ?
C33 C34 C35 138.0(2) . . ?
N1 C17 C18 114.49(19) . . ?
N1 C17 C16 121.9(2) . . ?
C16 C17 C18 123.6(2) . . ?
N10 C23 C22 108.9(2) . . ?
N10 C23 C24 112.5(2) . . ?
C22 C23 C24 138.5(2) . . ?
C20 C18 C17 111.42(19) . . ?
C20 C18 C31 112.37(19) . . ?
C20 C18 C19 108.30(19) . . ?
C17 C18 C19 109.10(18) . . ?
C31 C18 C17 106.75(18) . . ?
C31 C18 C19 108.83(19) . . ?
N6 C31 C18 123.5(2) . . ?
N6 C31 C32 108.7(2) . . ?
C32 C31 C18 127.8(2) . . ?
N3 C8 C6 117.3(2) . . ?
N3 C8 C9 121.5(2) . . ?
C9 C8 C6 121.1(2) . . ?
C8 C6 C13 107.35(18) . . ?
C8 C6 C5 111.52(19) . . ?
C7 C6 C13 111.20(19) . . ?
C7 C6 C8 110.77(19) . . ?
C7 C6 C5 107.98(19) . . ?
C5 C6 C13 108.02(18) . . ?
N7 C35 C34 117.3(2) . . ?
N7 C35 H35 121.3 . . ?
C34 C35 H35 121.3 . . ?
C23 C22 H22 126.9 . . ?
C21 C22 C23 106.2(2) . . ?
C21 C22 H22 126.9 . . ?
C18 C19 H19A 109.5 . . ?
C18 C19 H19B 109.5 . . ?
C18 C19 H19C 109.5 . . ?
H19A C19 H19B 109.5 . . ?
H19A C19 H19C 109.5 . . ?
H19B C19 H19C 109.5 . . ?
N7 C36 H36 107.0 . . ?
N7 C36 C37 110.23(19) . . ?
N7 C36 C41 115.2(2) . . ?
C37 C36 H36 107.0 . . ?
C41 C36 H36 107.0 . . ?
C41 C36 C37 110.0(2) . . ?
N5 C24 C23 117.4(2) . . ?
N5 C24 H24 121.3 . . ?
C23 C24 H24 121.3 . . ?
C20 C21 H21 126.2 . . ?
C22 C21 C20 107.6(2) . . ?
C22 C21 H21 126.2 . . ?
C8 C9 H9 120.0 . . ?
C10 C9 C8 120.0(2) . . ?
C10 C9 H9 120.0 . . ?
C3 C4 H4 120.4 . . ?
C5 C4 H4 120.4 . . ?
C5 C4 C3 119.2(3) . . ?
N5 C25 H25 107.1 . . ?
N5 C25 C30 108.8(2) . . ?
N5 C25 C26 116.3(2) . . ?
C30 C25 H25 107.1 . . ?
C26 C25 H25 107.1 . . ?
C26 C25 C30 110.0(2) . . ?
C6 C7 H7A 109.5 . . ?
C6 C7 H7B 109.5 . . ?
C6 C7 H7C 109.5 . . ?
H7A C7 H7B 109.5 . . ?
H7A C7 H7C 109.5 . . ?
H7B C7 H7C 109.5 . . ?
C25 C30 H30A 109.5 . . ?
C25 C30 H30B 109.5 . . ?
H30A C30 H30B 108.1 . . ?
C29 C30 C25 110.8(2) . . ?
C29 C30 H30A 109.5 . . ?
C29 C30 H30B 109.5 . . ?
C9 C10 H10 120.7 . . ?
C11 C10 C9 118.6(2) . . ?
C11 C10 H10 120.7 . . ?
C25 C26 H26A 109.9 . . ?
C25 C26 H26B 109.9 . . ?
C25 C26 C27 109.1(2) . . ?
H26A C26 H26B 108.3 . . ?
C27 C26 H26A 109.9 . . ?
C27 C26 H26B 109.9 . . ?
C4 C3 H3 120.1 . . ?
C2 C3 C4 119.7(3) . . ?
C2 C3 H3 120.1 . . ?
C30 C29 H29A 109.4 . . ?
C30 C29 H29B 109.4 . . ?
H29A C29 H29B 108.0 . . ?
C28 C29 C30 111.2(3) . . ?
C28 C29 H29A 109.4 . . ?
C28 C29 H29B 109.4 . . ?
H39A C39 H39B 108.0 . . ?
C40 C39 H39A 109.4 . . ?
C40 C39 H39B 109.4 . . ?
C40 C39 C38 111.1(2) . . ?
C38 C39 H39A 109.4 . . ?
C38 C39 H39B 109.4 . . ?
C26 C27 H27A 109.4 . . ?
C26 C27 H27B 109.4 . . ?
H27A C27 H27B 108.0 . . ?
C28 C27 C26 111.2(2) . . ?
C28 C27 H27A 109.4 . . ?
C28 C27 H27B 109.4 . . ?
C39 C40 H40A 109.7 . . ?
C39 C40 H40B 109.7 . . ?
C39 C40 C41 109.9(2) . . ?
H40A C40 H40B 108.2 . . ?
C41 C40 H40A 109.7 . . ?
C41 C40 H40B 109.7 . . ?
C29 C28 C27 111.2(2) . . ?
C29 C28 H28A 109.4 . . ?
C29 C28 H28B 109.4 . . ?
C27 C28 H28A 109.4 . . ?
C27 C28 H28B 109.4 . . ?
H28A C28 H28B 108.0 . . ?
C31 C32 H32 126.1 . . ?
C33 C32 C31 107.8(2) . . ?
C33 C32 H32 126.1 . . ?
C34 C33 H33 127.0 . . ?
C32 C33 C34 106.1(2) . . ?
C32 C33 H33 127.0 . . ?
C17 C16 H16 120.8 . . ?
C15 C16 C17 118.3(2) . . ?
C15 C16 H16 120.8 . . ?
C14 C15 H15 120.2 . . ?
C16 C15 C14 119.7(2) . . ?
C16 C15 H15 120.2 . . ?
N2 C5 C6 115.0(2) . . ?
N2 C5 C4 122.0(2) . . ?
C4 C5 C6 123.0(2) . . ?
N2 C1 H1 118.3 . . ?
N2 C1 C2 123.4(3) . . ?
C2 C1 H1 118.3 . . ?
C36 C37 H37A 109.5 . . ?
C36 C37 H37B 109.5 . . ?
H37A C37 H37B 108.1 . . ?
C38 C37 C36 110.8(2) . . ?
C38 C37 H37A 109.5 . . ?
C38 C37 H37B 109.5 . . ?
C10 C11 H11 120.9 . . ?
C12 C11 C10 118.2(2) . . ?
C12 C11 H11 120.9 . . ?
N3 C12 C11 124.0(2) . . ?
N3 C12 H12 118.0 . . ?
C11 C12 H12 118.0 . . ?
C36 C41 H41A 109.6 . . ?
C36 C41 H41B 109.6 . . ?
C40 C41 C36 110.4(2) . . ?
C40 C41 H41A 109.6 . . ?
C40 C41 H41B 109.6 . . ?
H41A C41 H41B 108.1 . . ?
C3 C2 C1 118.0(3) . . ?
C3 C2 H2 121.0 . . ?
C1 C2 H2 121.0 . . ?
C39 C38 H38A 109.4 . . ?
C39 C38 H38B 109.4 . . ?
C37 C38 C39 111.1(2) . . ?
C37 C38 H38A 109.4 . . ?
C37 C38 H38B 109.4 . . ?
H38A C38 H38B 108.0 . . ?
N11 Ni2 N12 83.56(9) . . ?
N11 Ni2 N14 169.24(9) . . ?
N11 Ni2 N13 86.99(9) . . ?
N12 Ni2 N14 106.01(9) . . ?
N13 Ni2 N12 170.11(9) . . ?
N13 Ni2 N14 83.67(9) . . ?
C58 N8 C54 119.7(2) . . ?
C61 N11 Ni2 135.68(17) . . ?
C61 N11 C64 108.3(2) . . ?
C64 N11 Ni2 114.84(16) . . ?
C65 N12 Ni2 111.64(16) . . ?
C65 N12 C66 118.2(2) . . ?
C66 N12 Ni2 130.12(16) . . ?
C76 N14 Ni2 110.84(17) . . ?
C76 N14 C77 116.9(2) . . ?
C77 N14 Ni2 132.23(16) . . ?
C75 N13 Ni2 115.32(17) . . ?
C72 N13 Ni2 136.17(17) . . ?
C72 N13 C75 108.5(2) . . ?
C46 N9 C42 117.2(2) . . ?
N11 C61 C62 108.7(2) . . ?
N11 C61 C59 123.3(2) . . ?
C62 C61 C59 127.9(2) . . ?
N9 C46 C47 117.2(2) . . ?
N9 C46 C45 121.7(2) . . ?
C45 C46 C47 120.9(2) . . ?
N13 C75 C76 112.3(2) . . ?
N13 C75 C74 109.3(2) . . ?
C74 C75 C76 138.3(2) . . ?
N11 C64 C65 112.0(2) . . ?
N11 C64 C63 109.1(2) . . ?
C63 C64 C65 138.8(2) . . ?
C61 C62 H62 126.1 . . ?
C63 C62 C61 107.9(2) . . ?
C63 C62 H62 126.1 . . ?
C58 C57 H57 120.8 . . ?
C56 C57 H57 120.8 . . ?
C56 C57 C58 118.3(2) . . ?
N8 C58 C57 121.8(2) . . ?
N8 C58 C59 115.0(2) . . ?
C57 C58 C59 123.2(2) . . ?
C54 C55 H55 120.9 . . ?
C56 C55 H55 120.9 . . ?
C56 C55 C54 118.3(2) . . ?
N13 C72 C73 108.5(2) . . ?
N13 C72 C59 123.8(2) . . ?
C73 C72 C59 127.7(2) . . ?
N14 C76 C75 117.6(2) . . ?
N14 C76 H76 121.2 . . ?
C75 C76 H76 121.2 . . ?
C75 C74 H74 126.9 . . ?
C75 C74 C73 106.1(2) . . ?
C73 C74 H74 126.9 . . ?
N12 C65 C64 116.7(2) . . ?
N12 C65 H65 121.6 . . ?
C64 C65 H65 121.6 . . ?
C49 C47 C46 111.4(2) . . ?
C49 C47 C48 107.15(19) . . ?
C48 C47 C46 111.0(2) . . ?
C54 C47 C46 106.45(18) . . ?
C54 C47 C49 108.6(2) . . ?
C54 C47 C48 112.3(2) . . ?
H60A C60 H60B 109.5 . . ?
H60A C60 H60C 109.5 . . ?
H60B C60 H60C 109.5 . . ?
C59 C60 H60A 109.5 . . ?
C59 C60 H60B 109.5 . . ?
C59 C60 H60C 109.5 . . ?
C50 C49 C47 117.4(2) . . ?
N4 C49 C47 118.7(2) . . ?
N4 C49 C50 123.8(3) . . ?
C49 C50 H50 121.4 . . ?
C49 C50 C51 117.1(3) . . ?
C51 C50 H50 121.4 . . ?
C43 C44 H44 120.8 . . ?
C45 C44 H44 120.8 . . ?
C45 C44 C43 118.3(2) . . ?
C49 N4 C53 115.7(3) . . ?
C47 C48 H48A 109.5 . . ?
C47 C48 H48B 109.5 . . ?
C47 C48 H48C 109.5 . . ?
H48A C48 H48B 109.5 . . ?
H48A C48 H48C 109.5 . . ?
H48B C48 H48C 109.5 . . ?
N14 C77 H77 106.9 . . ?
N14 C77 C78 111.2(2) . . ?
N14 C77 C82 113.4(2) . . ?
C78 C77 H77 106.9 . . ?
C78 C77 C82 111.1(2) . . ?
C82 C77 H77 106.9 . . ?
C72 C73 H73 126.2 . . ?
C74 C73 C72 107.5(2) . . ?
C74 C73 H73 126.2 . . ?
H67A C67 H67B 108.2 . . ?
C68 C67 H67A 109.8 . . ?
C68 C67 H67B 109.8 . . ?
C66 C67 H67A 109.8 . . ?
C66 C67 H67B 109.8 . . ?
C66 C67 C68 109.6(2) . . ?
H81A C81 H81B 108.0 . . ?
C80 C81 H81A 109.4 . . ?
C80 C81 H81B 109.4 . . ?
C80 C81 C82 111.0(2) . . ?
C82 C81 H81A 109.4 . . ?
C82 C81 H81B 109.4 . . ?
C67 C68 H68A 109.4 . . ?
C67 C68 H68B 109.4 . . ?
C67 C68 C69 111.1(2) . . ?
H68A C68 H68B 108.0 . . ?
C69 C68 H68A 109.4 . . ?
C69 C68 H68B 109.4 . . ?
C44 C43 H43 120.9 . . ?
C42 C43 C44 118.3(3) . . ?
C42 C43 H43 120.9 . . ?
C81 C80 H80A 109.5 . . ?
C81 C80 H80B 109.5 . . ?
C81 C80 C79 110.7(2) . . ?
H80A C80 H80B 108.1 . . ?
C79 C80 H80A 109.5 . . ?
C79 C80 H80B 109.5 . . ?
H70A C70 H70B 107.9 . . ?
C69 C70 H70A 109.3 . . ?
C69 C70 H70B 109.3 . . ?
C69 C70 C71 111.7(2) . . ?
C71 C70 H70A 109.3 . . ?
C71 C70 H70B 109.3 . . ?
C77 C78 H78A 109.2 . . ?
C77 C78 H78B 109.2 . . ?
C77 C78 C79 112.0(2) . . ?
H78A C78 H78B 107.9 . . ?
C79 C78 H78A 109.2 . . ?
C79 C78 H78B 109.2 . . ?
C80 C79 C78 111.6(2) . . ?
C80 C79 H79A 109.3 . . ?
C80 C79 H79B 109.3 . . ?
C78 C79 H79A 109.3 . . ?
C78 C79 H79B 109.3 . . ?
H79A C79 H79B 108.0 . . ?
C68 C69 H69A 109.4 . . ?
C68 C69 H69B 109.4 . . ?
C70 C69 C68 111.3(3) . . ?
C70 C69 H69A 109.4 . . ?
C70 C69 H69B 109.4 . . ?
H69A C69 H69B 108.0 . . ?
N9 C42 C43 124.3(3) . . ?
N9 C42 H42 117.8 . . ?
C43 C42 H42 117.8 . . ?
C50 C51 H51 119.5 . . ?
C52 C51 C50 120.9(3) . . ?
C52 C51 H51 119.5 . . ?
C51 C52 H52 121.0 . . ?
C53 C52 C51 117.9(3) . . ?
C53 C52 H52 121.0 . . ?
N4 C53 H53 117.8 . . ?
C52 C53 N4 124.3(4) . . ?
C52 C53 H53 117.8 . . ?
N8 C54 C55 121.9(2) . . ?
N8 C54 C47 114.9(2) . . ?
C55 C54 C47 123.2(2) . . ?
C61 C59 C58 106.20(18) . . ?
C61 C59 C60 108.91(19) . . ?
C58 C59 C60 109.46(19) . . ?
C72 C59 C61 112.32(19) . . ?
C72 C59 C58 111.16(19) . . ?
C72 C59 C60 108.72(19) . . ?
C64 C63 H63 127.0 . . ?
C62 C63 C64 106.0(2) . . ?
C62 C63 H63 127.0 . . ?
C46 C45 H45 120.0 . . ?
C44 C45 C46 120.1(2) . . ?
C44 C45 H45 120.0 . . ?
C57 C56 C55 120.0(2) . . ?
C57 C56 H56 120.0 . . ?
C55 C56 H56 120.0 . . ?
N12 C66 C67 114.1(2) . . ?
N12 C66 H66 106.9 . . ?
N12 C66 C71 111.1(2) . . ?
C67 C66 H66 106.9 . . ?
C67 C66 C71 110.7(2) . . ?
C71 C66 H66 106.9 . . ?
C70 C71 H71A 109.4 . . ?
C70 C71 H71B 109.4 . . ?
C66 C71 C70 111.2(2) . . ?
C66 C71 H71A 109.4 . . ?
C66 C71 H71B 109.4 . . ?
H71A C71 H71B 108.0 . . ?
C77 C82 H82A 109.7 . . ?
C77 C82 H82B 109.7 . . ?
C81 C82 C77 109.9(2) . . ?
C81 C82 H82A 109.7 . . ?
C81 C82 H82B 109.7 . . ?
H82A C82 H82B 108.2 . . ?
H83A C83 H83B 108.1 . . ?
H83C C83 H83D 107.9 . . ?
Cl3 C83 H83A 109.5 . . ?
Cl3 C83 H83B 109.5 . . ?
Cl3 C83 H83C 109.3 . . ?
Cl3 C83 H83D 109.3 . . ?
Cl4 C83 H83A 109.5 . . ?
Cl4 C83 H83B 109.5 . . ?
Cl4 C83 Cl3 110.6(3) . . ?
Cl4A C83 H83C 109.3 . . ?
Cl4A C83 H83D 109.3 . . ?
Cl4A C83 Cl3 111.7(3) . . ?
Cl1 C84 Cl2 111.9(2) . . ?
Cl1 C84 H84A 109.2 . . ?
Cl1 C84 H84B 109.2 . . ?
Cl2 C84 H84A 109.2 . . ?
Cl2 C84 H84B 109.2 . . ?
H84A C84 H84B 107.9 . . ?

loop_
_geom_bond_atom_site_label_1
_geom_bond_atom_site_label_2
_geom_bond_distance
_geom_bond_site_symmetry_2
_geom_bond_publ_flag
Ni1 N10 1.846(2) . ?
Ni1 N7 1.972(2) . ?
Ni1 N5 1.964(2) . ?
Ni1 N6 1.8394(19) . ?
N10 C20 1.347(3) . ?
N10 C23 1.377(3) . ?
N7 C35 1.308(3) . ?
N7 C36 1.470(3) . ?
N5 C24 1.302(3) . ?
N5 C25 1.478(3) . ?
N3 C8 1.338(3) . ?
N3 C12 1.349(3) . ?
N2 C5 1.347(3) . ?
N2 C1 1.351(3) . ?
N6 C34 1.378(3) . ?
N6 C31 1.352(3) . ?
N1 C13 1.338(3) . ?
N1 C17 1.337(3) . ?
C13 C14 1.392(3) . ?
C13 C6 1.544(3) . ?
C20 C18 1.511(3) . ?
C20 C21 1.408(3) . ?
C14 H14 0.9500 . ?
C14 C15 1.392(4) . ?
C34 C35 1.413(3) . ?
C34 C33 1.400(3) . ?
C17 C18 1.544(3) . ?
C17 C16 1.398(3) . ?
C23 C22 1.401(4) . ?
C23 C24 1.411(3) . ?
C18 C31 1.512(3) . ?
C18 C19 1.555(3) . ?
C31 C32 1.407(3) . ?
C8 C6 1.539(3) . ?
C8 C9 1.394(3) . ?
C6 C7 1.536(3) . ?
C6 C5 1.541(3) . ?
C35 H35 0.9500 . ?
C22 H22 0.9500 . ?
C22 C21 1.396(4) . ?
C19 H19A 0.9800 . ?
C19 H19B 0.9800 . ?
C19 H19C 0.9800 . ?
C36 H36 1.0000 . ?
C36 C37 1.533(3) . ?
C36 C41 1.529(3) . ?
C24 H24 0.9500 . ?
C21 H21 0.9500 . ?
C9 H9 0.9500 . ?
C9 C10 1.382(4) . ?
C4 H4 0.9500 . ?
C4 C3 1.384(4) . ?
C4 C5 1.381(3) . ?
C25 H25 1.0000 . ?
C25 C30 1.534(4) . ?
C25 C26 1.532(4) . ?
C7 H7A 0.9800 . ?
C7 H7B 0.9800 . ?
C7 H7C 0.9800 . ?
C30 H30A 0.9900 . ?
C30 H30B 0.9900 . ?
C30 C29 1.532(4) . ?
C10 H10 0.9500 . ?
C10 C11 1.382(4) . ?
C26 H26A 0.9900 . ?
C26 H26B 0.9900 . ?
C26 C27 1.535(4) . ?
C3 H3 0.9500 . ?
C3 C2 1.374(4) . ?
C29 H29A 0.9900 . ?
C29 H29B 0.9900 . ?
C29 C28 1.517(4) . ?
C39 H39A 0.9900 . ?
C39 H39B 0.9900 . ?
C39 C40 1.526(4) . ?
C39 C38 1.531(4) . ?
C27 H27A 0.9900 . ?
C27 H27B 0.9900 . ?
C27 C28 1.521(5) . ?
C40 H40A 0.9900 . ?
C40 H40B 0.9900 . ?
C40 C41 1.527(4) . ?
C28 H28A 0.9900 . ?
C28 H28B 0.9900 . ?
C32 H32 0.9500 . ?
C32 C33 1.394(3) . ?
C33 H33 0.9500 . ?
C16 H16 0.9500 . ?
C16 C15 1.386(3) . ?
C15 H15 0.9500 . ?
C1 H1 0.9500 . ?
C1 C2 1.382(4) . ?
C37 H37A 0.9900 . ?
C37 H37B 0.9900 . ?
C37 C38 1.529(3) . ?
C11 H11 0.9500 . ?
C11 C12 1.379(4) . ?
C12 H12 0.9500 . ?
C41 H41A 0.9900 . ?
C41 H41B 0.9900 . ?
C2 H2 0.9500 . ?
C38 H38A 0.9900 . ?
C38 H38B 0.9900 . ?
Ni2 N11 1.838(2) . ?
Ni2 N12 1.948(2) . ?
Ni2 N14 1.967(2) . ?
Ni2 N13 1.841(2) . ?
N8 C58 1.337(3) . ?
N8 C54 1.341(3) . ?
N11 C61 1.349(3) . ?
N11 C64 1.379(3) . ?
N12 C65 1.309(3) . ?
N12 C66 1.472(3) . ?
N14 C76 1.309(3) . ?
N14 C77 1.479(3) . ?
N13 C75 1.373(3) . ?
N13 C72 1.348(3) . ?
N9 C46 1.334(3) . ?
N9 C42 1.350(4) . ?
C61 C62 1.408(3) . ?
C61 C59 1.518(3) . ?
C46 C47 1.541(3) . ?
C46 C45 1.395(3) . ?
C75 C76 1.411(4) . ?
C75 C74 1.395(4) . ?
C64 C65 1.414(3) . ?
C64 C63 1.404(3) . ?
C62 H62 0.9500 . ?
C62 C63 1.391(3) . ?
C57 H57 0.9500 . ?
C57 C58 1.397(3) . ?
C57 C56 1.385(3) . ?
C58 C59 1.544(3) . ?
C55 H55 0.9500 . ?
C55 C54 1.393(3) . ?
C55 C56 1.387(4) . ?
C72 C73 1.408(3) . ?
C72 C59 1.512(3) . ?
C76 H76 0.9500 . ?
C74 H74 0.9500 . ?
C74 C73 1.396(4) . ?
C65 H65 0.9500 . ?
C47 C49 1.540(3) . ?
C47 C48 1.540(3) . ?
C47 C54 1.537(3) . ?
C60 H60A 0.9800 . ?
C60 H60B 0.9800 . ?
C60 H60C 0.9800 . ?
C60 C59 1.549(3) . ?
C49 C50 1.374(4) . ?
C49 N4 1.358(4) . ?
C50 H50 0.9500 . ?
C50 C51 1.385(4) . ?
C44 H44 0.9500 . ?
C44 C43 1.380(4) . ?
C44 C45 1.380(4) . ?
N4 C53 1.373(5) . ?
C48 H48A 0.9800 . ?
C48 H48B 0.9800 . ?
C48 H48C 0.9800 . ?
C77 H77 1.0000 . ?
C77 C78 1.523(4) . ?
C77 C82 1.532(3) . ?
C73 H73 0.9500 . ?
C67 H67A 0.9900 . ?
C67 H67B 0.9900 . ?
C67 C68 1.530(4) . ?
C67 C66 1.524(3) . ?
C81 H81A 0.9900 . ?
C81 H81B 0.9900 . ?
C81 C80 1.520(4) . ?
C81 C82 1.531(4) . ?
C68 H68A 0.9900 . ?
C68 H68B 0.9900 . ?
C68 C69 1.531(4) . ?
C43 H43 0.9500 . ?
C43 C42 1.371(5) . ?
C80 H80A 0.9900 . ?
C80 H80B 0.9900 . ?
C80 C79 1.522(4) . ?
C70 H70A 0.9900 . ?
C70 H70B 0.9900 . ?
C70 C69 1.520(5) . ?
C70 C71 1.529(4) . ?
C78 H78A 0.9900 . ?
C78 H78B 0.9900 . ?
C78 C79 1.529(4) . ?
C79 H79A 0.9900 . ?
C79 H79B 0.9900 . ?
C69 H69A 0.9900 . ?
C69 H69B 0.9900 . ?
C42 H42 0.9500 . ?
C51 H51 0.9500 . ?
C51 C52 1.383(7) . ?
C52 H52 0.9500 . ?
C52 C53 1.342(7) . ?
C53 H53 0.9500 . ?
C63 H63 0.9500 . ?
C45 H45 0.9500 . ?
C56 H56 0.9500 . ?
C66 H66 1.0000 . ?
C66 C71 1.524(4) . ?
C71 H71A 0.9900 . ?
C71 H71B 0.9900 . ?
C82 H82A 0.9900 . ?
C82 H82B 0.9900 . ?
Cl1 C84 1.762(5) . ?
C83 H83A 0.9900 . ?
C83 H83B 0.9900 . ?
C83 H83C 0.9900 . ?
C83 H83D 0.9900 . ?
C83 Cl3 1.753(4) . ?
C83 Cl4 1.732(6) . ?
C83 Cl4A 1.670(8) . ?
Cl2 C84 1.766(5) . ?
C84 H84A 0.9900 . ?
C84 H84B 0.9900 . ?

loop_
_geom_torsion_atom_site_label_1
_geom_torsion_atom_site_label_2
_geom_torsion_atom_site_label_3
_geom_torsion_atom_site_label_4
_geom_torsion
_geom_torsion_site_symmetry_1
_geom_torsion_site_symmetry_2
_geom_torsion_site_symmetry_3
_geom_torsion_site_symmetry_4
_geom_torsion_publ_flag
Ni1 N10 C20 C18 3.9(4) . . . . ?
Ni1 N10 C20 C21 -178.00(19) . . . . ?
Ni1 N10 C23 C22 178.20(16) . . . . ?
Ni1 N10 C23 C24 -3.6(3) . . . . ?
Ni1 N7 C35 C34 4.0(3) . . . . ?
Ni1 N7 C36 C37 -66.5(3) . . . . ?
Ni1 N7 C36 C41 168.30(17) . . . . ?
Ni1 N5 C24 C23 1.5(3) . . . . ?
Ni1 N5 C25 C30 -65.9(3) . . . . ?
Ni1 N5 C25 C26 169.30(18) . . . . ?
Ni1 N6 C34 C35 -9.1(2) . . . . ?
Ni1 N6 C34 C33 168.78(16) . . . . ?
Ni1 N6 C31 C18 17.2(3) . . . . ?
Ni1 N6 C31 C32 -165.30(18) . . . . ?
N10 Ni1 N6 C34 -171.84(17) . . . . ?
N10 Ni1 N6 C31 -7.7(2) . . . . ?
N10 C20 C18 C17 -115.3(2) . . . . ?
N10 C20 C18 C31 4.4(3) . . . . ?
N10 C20 C18 C19 124.7(2) . . . . ?
N10 C20 C21 C22 0.1(3) . . . . ?
N10 C23 C22 C21 0.5(3) . . . . ?
N10 C23 C24 N5 1.3(3) . . . . ?
N7 Ni1 N6 C34 8.95(16) . . . . ?
N7 Ni1 N6 C31 173.1(2) . . . . ?
N7 C36 C37 C38 174.8(2) . . . . ?
N7 C36 C41 C40 -175.6(2) . . . . ?
N5 Ni1 N10 C20 -178.4(2) . . . . ?
N5 Ni1 N10 C23 3.49(17) . . . . ?
N5 Ni1 N6 C34 -146.2(4) . . . . ?
N5 Ni1 N6 C31 17.9(6) . . . . ?
N5 C25 C30 C29 173.5(2) . . . . ?
N5 C25 C26 C27 -176.7(2) . . . . ?
N3 C8 C6 C13 127.9(2) . . . . ?
N3 C8 C6 C7 6.4(3) . . . . ?
N3 C8 C6 C5 -113.9(2) . . . . ?
N3 C8 C9 C10 0.0(4) . . . . ?
N2 C1 C2 C3 -0.6(4) . . . . ?
N6 Ni1 N10 C20 -3.1(2) . . . . ?
N6 Ni1 N10 C23 178.76(18) . . . . ?
N6 C34 C35 N7 3.0(3) . . . . ?
N6 C34 C33 C32 -0.1(3) . . . . ?
N6 C31 C32 C33 0.4(3) . . . . ?
N1 C13 C14 C15 0.8(3) . . . . ?
N1 C13 C6 C8 79.1(2) . . . . ?
N1 C13 C6 C7 -159.6(2) . . . . ?
N1 C13 C6 C5 -41.3(3) . . . . ?
N1 C17 C18 C20 -166.27(19) . . . . ?
N1 C17 C18 C31 70.7(2) . . . . ?
N1 C17 C18 C19 -46.7(3) . . . . ?
N1 C17 C16 C15 1.6(3) . . . . ?
C13 N1 C17 C18 -178.66(19) . . . . ?
C13 N1 C17 C16 -1.4(3) . . . . ?
C13 C14 C15 C16 -0.7(3) . . . . ?
C13 C6 C5 N2 -58.7(2) . . . . ?
C13 C6 C5 C4 121.9(2) . . . . ?
C20 N10 C23 C22 -0.4(3) . . . . ?
C20 N10 C23 C24 177.8(2) . . . . ?
C20 C18 C31 N6 -13.6(3) . . . . ?
C20 C18 C31 C32 169.4(2) . . . . ?
C14 C13 C6 C8 -99.8(2) . . . . ?
C14 C13 C6 C7 21.5(3) . . . . ?
C14 C13 C6 C5 139.9(2) . . . . ?
C34 N6 C31 C18 -178.0(2) . . . . ?
C34 N6 C31 C32 -0.5(2) . . . . ?
C17 N1 C13 C14 0.2(3) . . . . ?
C17 N1 C13 C6 -178.70(19) . . . . ?
C17 C18 C31 N6 108.9(2) . . . . ?
C17 C18 C31 C32 -68.2(3) . . . . ?
C17 C16 C15 C14 -0.5(3) . . . . ?
C23 N10 C20 C18 -177.9(2) . . . . ?
C23 N10 C20 C21 0.2(3) . . . . ?
C23 C22 C21 C20 -0.4(3) . . . . ?
C18 C20 C21 C22 178.1(2) . . . . ?
C18 C17 C16 C15 178.5(2) . . . . ?
C18 C31 C32 C33 177.8(2) . . . . ?
C31 N6 C34 C35 -177.49(19) . . . . ?
C31 N6 C34 C33 0.4(3) . . . . ?
C31 C32 C33 C34 -0.2(3) . . . . ?
C8 N3 C12 C11 -0.3(4) . . . . ?
C8 C6 C5 N2 -176.45(19) . . . . ?
C8 C6 C5 C4 4.1(3) . . . . ?
C8 C9 C10 C11 -1.3(4) . . . . ?
C6 C13 C14 C15 179.6(2) . . . . ?
C6 C8 C9 C10 178.2(3) . . . . ?
C35 N7 C36 C37 111.3(2) . . . . ?
C35 N7 C36 C41 -13.9(3) . . . . ?
C35 C34 C33 C32 177.0(3) . . . . ?
C22 C23 C24 N5 178.7(3) . . . . ?
C19 C18 C31 N6 -133.5(2) . . . . ?
C19 C18 C31 C32 49.5(3) . . . . ?
C36 N7 C35 C34 -174.2(2) . . . . ?
C36 C37 C38 C39 55.5(3) . . . . ?
C24 N5 C25 C30 104.4(3) . . . . ?
C24 N5 C25 C26 -20.4(3) . . . . ?
C24 C23 C22 C21 -177.0(3) . . . . ?
C21 C20 C18 C17 66.9(3) . . . . ?
C21 C20 C18 C31 -173.3(2) . . . . ?
C21 C20 C18 C19 -53.1(3) . . . . ?
C9 C8 C6 C13 -50.3(3) . . . . ?
C9 C8 C6 C7 -171.9(2) . . . . ?
C9 C8 C6 C5 67.8(3) . . . . ?
C9 C10 C11 C12 1.8(4) . . . . ?
C4 C3 C2 C1 0.6(4) . . . . ?
C25 N5 C24 C23 -170.4(2) . . . . ?
C25 C30 C29 C28 55.6(3) . . . . ?
C25 C26 C27 C28 -58.7(3) . . . . ?
C7 C6 C5 N2 61.6(3) . . . . ?
C7 C6 C5 C4 -117.8(3) . . . . ?
C30 C25 C26 C27 59.2(3) . . . . ?
C30 C29 C28 C27 -54.6(3) . . . . ?
C10 C11 C12 N3 -1.0(5) . . . . ?
C26 C25 C30 C29 -58.2(3) . . . . ?
C26 C27 C28 C29 56.6(3) . . . . ?
C3 C4 C5 N2 1.5(4) . . . . ?
C3 C4 C5 C6 -179.1(2) . . . . ?
C39 C40 C41 C36 -59.1(3) . . . . ?
C40 C39 C38 C37 -55.7(3) . . . . ?
C33 C34 C35 N7 -174.0(3) . . . . ?
C16 C17 C18 C20 16.6(3) . . . . ?
C16 C17 C18 C31 -106.5(2) . . . . ?
C16 C17 C18 C19 136.1(2) . . . . ?
C5 N2 C1 C2 1.1(4) . . . . ?
C5 C4 C3 C2 -1.1(4) . . . . ?
C1 N2 C5 C6 179.1(2) . . . . ?
C1 N2 C5 C4 -1.5(4) . . . . ?
C37 C36 C41 C40 59.1(3) . . . . ?
C12 N3 C8 C6 -177.4(2) . . . . ?
C12 N3 C8 C9 0.8(4) . . . . ?
C41 C36 C37 C38 -57.1(3) . . . . ?
C38 C39 C40 C41 57.2(3) . . . . ?
Ni2 N11 C61 C62 166.61(18) . . . . ?
Ni2 N11 C61 C59 -17.2(4) . . . . ?
Ni2 N11 C64 C65 10.0(2) . . . . ?
Ni2 N11 C64 C63 -170.01(16) . . . . ?
Ni2 N12 C65 C64 -5.1(3) . . . . ?
Ni2 N12 C66 C67 131.3(2) . . . . ?
Ni2 N12 C66 C71 -102.7(2) . . . . ?
Ni2 N14 C76 C75 -2.2(3) . . . . ?
Ni2 N14 C77 C78 -110.3(2) . . . . ?
Ni2 N14 C77 C82 123.7(2) . . . . ?
Ni2 N13 C75 C76 4.6(3) . . . . ?
Ni2 N13 C75 C74 -177.05(17) . . . . ?
Ni2 N13 C72 C73 176.58(19) . . . . ?
Ni2 N13 C72 C59 -3.5(4) . . . . ?
N8 C58 C59 C61 -74.8(2) . . . . ?
N8 C58 C59 C72 162.78(19) . . . . ?
N8 C58 C59 C60 42.7(3) . . . . ?
N11 Ni2 N13 C75 -179.23(18) . . . . ?
N11 Ni2 N13 C72 3.7(2) . . . . ?
N11 C61 C62 C63 0.0(3) . . . . ?
N11 C61 C59 C58 -107.0(2) . . . . ?
N11 C61 C59 C72 14.7(3) . . . . ?
N11 C61 C59 C60 135.2(2) . . . . ?
N11 C64 C65 N12 -2.8(3) . . . . ?
N11 C64 C63 C62 0.5(3) . . . . ?
N12 Ni2 N11 C61 -175.8(2) . . . . ?
N12 Ni2 N11 C64 -10.18(16) . . . . ?
N12 C66 C71 C70 175.1(2) . . . . ?
N14 Ni2 N11 C61 -22.7(6) . . . . ?
N14 Ni2 N11 C64 143.0(4) . . . . ?
N14 Ni2 N13 C75 -4.58(17) . . . . ?
N14 Ni2 N13 C72 178.3(2) . . . . ?
N14 C77 C78 C79 178.3(2) . . . . ?
N14 C77 C82 C81 -177.5(2) . . . . ?
N13 Ni2 N11 C61 7.1(2) . . . . ?
N13 Ni2 N11 C64 172.71(17) . . . . ?
N13 C75 C76 N14 -1.3(3) . . . . ?
N13 C75 C74 C73 -0.7(3) . . . . ?
N13 C72 C73 C74 0.3(3) . . . . ?
N13 C72 C59 C61 -5.7(3) . . . . ?
N13 C72 C59 C58 113.2(2) . . . . ?
N13 C72 C59 C60 -126.3(2) . . . . ?
N9 C46 C47 C49 124.9(2) . . . . ?
N9 C46 C47 C48 5.5(3) . . . . ?
N9 C46 C47 C54 -116.9(2) . . . . ?
N9 C46 C45 C44 -0.4(4) . . . . ?
C61 N11 C64 C65 179.46(19) . . . . ?
C61 N11 C64 C63 -0.5(3) . . . . ?
C61 C62 C63 C64 -0.3(3) . . . . ?
C46 N9 C42 C43 0.4(5) . . . . ?
C46 C47 C49 C50 167.9(2) . . . . ?
C46 C47 C49 N4 -16.1(3) . . . . ?
C46 C47 C54 N8 -77.7(2) . . . . ?
C46 C47 C54 C55 100.1(2) . . . . ?
C75 N13 C72 C73 -0.7(3) . . . . ?
C75 N13 C72 C59 179.3(2) . . . . ?
C75 C74 C73 C72 0.3(3) . . . . ?
C64 N11 C61 C62 0.3(3) . . . . ?
C64 N11 C61 C59 176.5(2) . . . . ?
C62 C61 C59 C58 68.4(3) . . . . ?
C62 C61 C59 C72 -169.9(2) . . . . ?
C62 C61 C59 C60 -49.4(3) . . . . ?
C57 C58 C59 C61 102.5(2) . . . . ?
C57 C58 C59 C72 -19.9(3) . . . . ?
C57 C58 C59 C60 -140.1(2) . . . . ?
C58 N8 C54 C55 0.4(3) . . . . ?
C58 N8 C54 C47 178.2(2) . . . . ?
C58 C57 C56 C55 -0.1(3) . . . . ?
C72 N13 C75 C76 -177.6(2) . . . . ?
C72 N13 C75 C74 0.8(3) . . . . ?
C76 N14 C77 C78 71.3(3) . . . . ?
C76 N14 C77 C82 -54.7(3) . . . . ?
C76 C75 C74 C73 177.1(3) . . . . ?
C74 C75 C76 N14 -179.1(3) . . . . ?
C65 N12 C66 C67 -48.2(3) . . . . ?
C65 N12 C66 C71 77.8(3) . . . . ?
C65 C64 C63 C62 -179.5(3) . . . . ?
C47 C46 C45 C44 -176.6(2) . . . . ?
C47 C49 C50 C51 180.0(2) . . . . ?
C47 C49 N4 C53 178.9(3) . . . . ?
C49 C47 C54 N8 42.3(3) . . . . ?
C49 C47 C54 C55 -139.9(2) . . . . ?
C49 C50 C51 C52 -1.1(4) . . . . ?
C49 N4 C53 C52 3.6(6) . . . . ?
C50 C49 N4 C53 -5.3(4) . . . . ?
C50 C51 C52 C53 -0.4(5) . . . . ?
C44 C43 C42 N9 -0.3(6) . . . . ?
N4 C49 C50 C51 4.2(4) . . . . ?
C48 C47 C49 C50 -70.6(3) . . . . ?
C48 C47 C49 N4 105.5(3) . . . . ?
C48 C47 C54 N8 160.6(2) . . . . ?
C48 C47 C54 C55 -21.6(3) . . . . ?
C77 N14 C76 C75 176.6(2) . . . . ?
C77 C78 C79 C80 53.5(4) . . . . ?
C73 C72 C59 C61 174.3(2) . . . . ?
C73 C72 C59 C58 -66.9(3) . . . . ?
C73 C72 C59 C60 53.7(3) . . . . ?
C67 C68 C69 C70 55.7(3) . . . . ?
C67 C66 C71 C70 -57.1(3) . . . . ?
C81 C80 C79 C78 -54.8(4) . . . . ?
C68 C67 C66 N12 -175.1(2) . . . . ?
C68 C67 C66 C71 58.7(3) . . . . ?
C43 C44 C45 C46 0.5(4) . . . . ?
C80 C81 C82 C77 -58.4(3) . . . . ?
C78 C77 C82 C81 56.4(3) . . . . ?
C69 C70 C71 C66 54.2(3) . . . . ?
C42 N9 C46 C47 176.3(3) . . . . ?
C42 N9 C46 C45 0.0(4) . . . . ?
C51 C52 C53 N4 -0.9(6) . . . . ?
C54 N8 C58 C57 0.7(3) . . . . ?
C54 N8 C58 C59 178.01(19) . . . . ?
C54 C55 C56 C57 1.1(3) . . . . ?
C54 C47 C49 C50 50.9(3) . . . . ?
C54 C47 C49 N4 -133.1(2) . . . . ?
C59 C61 C62 C63 -176.0(2) . . . . ?
C59 C72 C73 C74 -179.7(2) . . . . ?
C63 C64 C65 N12 177.2(3) . . . . ?
C45 C46 C47 C49 -58.8(3) . . . . ?
C45 C46 C47 C48 -178.1(2) . . . . ?
C45 C46 C47 C54 59.4(3) . . . . ?
C45 C44 C43 C42 -0.2(4) . . . . ?
C56 C57 C58 N8 -0.8(3) . . . . ?
C56 C57 C58 C59 -177.9(2) . . . . ?
C56 C55 C54 N8 -1.3(3) . . . . ?
C56 C55 C54 C47 -178.9(2) . . . . ?
C66 N12 C65 C64 174.5(2) . . . . ?
C66 C67 C68 C69 -58.1(3) . . . . ?
C71 C70 C69 C68 -53.4(4) . . . . ?
C82 C77 C78 C79 -54.4(3) . . . . ?
C82 C81 C80 C79 57.7(3) . . . . ?
